data_2000208
loop_
_publ_author_name
'Starynowicz, P.'

_publ_section_title
;
 Structure of octaaquasaccharinatoneodymium disaccharinate hydrate
;
_journal_issue 10
_journal_name_full 'Acta Crystallographica Section C'
_journal_page_first 2063
_journal_page_last 2065
_journal_paper_doi 10.1107/S0108270191003967
_journal_volume 47
_journal_year 1991
_chemical_formula_sum 'C21 H30 N3 Nd O18 S3'
_space_group_crystal_system monoclinic
_space_group_IT_number 14
_space_group_name_Hall '-P 2ybc'
_space_group_name_H-M_alt 'P 1 21/c 1'
_cell_angle_alpha 90
_cell_angle_beta 94.90(7)
_cell_angle_gamma 90
_cell_formula_units_Z 4
_cell_length_a 7.730(4)
_cell_length_b 13.408(9)
_cell_length_c 30.59(3)
_cell_volume 3159(4)
_diffrn_radiation_type Mo
_diffrn_radiation_wavelength 0.71069
_exptl_absorpt_coefficient_mu 1.93
_exptl_crystal_density_diffrn 1.793
_exptl_crystal_density_meas 1.79
_exptl_crystal_F_000 1716
_cod_data_source_file mu0227.cif
_cod_data_source_block mu0227a
_cod_depositor_comments
;
 Updating space group information and adding the symmetry operation list.

 Antanas Vaitkus,
 2018-06-15

 Marking attached hydrogen atoms.

 Antanas Vaitkus,
 2017-01-22

 Adding the _atom_site_type_symbol data item.

 Antanas Vaitkus,
 2017-01-22
;
_cod_original_formula_sum 'C21 H30 N3 O18 S3 Nd1'
_cod_database_code 2000208

loop_
_space_group_symop_id
_space_group_symop_operation_xyz
1 x,y,z
2 -x,y+1/2,-z+1/2
3 -x,-y,-z
4 x,-y+1/2,z+1/2

loop_
_atom_site_label
_atom_site_type_symbol
_atom_site_fract_x
_atom_site_fract_y
_atom_site_fract_z
_atom_site_U_iso_or_equiv
_atom_site_attached_hydrogens
Nd Nd .20291(4) .10612(2) .198080(10) .03020(10) 0
S1 S -.2946(2) .31190(10) .08220(5) .0378(5) 0
S2 S -.3591(2) -.05000(10) .08921(5) .0398(5) 0
S3 S .2549(2) .69330(10) .16527(6) .0412(5) 0
O11 O -.4291(6) .4075(3) .1857(2) .053(2) 0
O21 O -.1352(6) .2538(3) .0840(2) .052(2) 0
O31 O -.4197(6) .2989(3) .0457(2) .054(2) 0
O12 O .0766(5) .0291(3) .1312(2) .047(2) 0
O22 O -.4331(6) -.1354(4) .1097(2) .065(2) 0
O32 O -.4848(5) .0211(4) .0705(2) .058(2) 0
O13 O .0963(6) .4439(3) .1873(2) .047(2) 0
O23 O .4226(5) .7211(3) .1861(2) .051(2) 0
O33 O .1381(6) .7750(3) .1559(2) .059(2) 0
OW1 O .3522(6) -.0537(3) .1824(2) .057(2) 1
OW2 O .0753(7) .2501(3) .1611(2) .062(2) 0
OW3 O .4086(6) .1404(3) .1434(2) .057(2) 0
OW4 O .3852(7) .2585(4) .2200(2) .066(2) 0
OW5 O .1101(7) .1867(4) .2638(2) .065(2) 0
OW6 O .1073(9) -.0386(4) .2437(2) .091(3) 1
OW7 O .4500(8) .0652(4) .2531(2) .082(2) 0
OW8 O -.1307(8) .0967(6) .2009(2) .113(3) 1
OW9 O .7318(7) .8566(4) .2019(2) .071(2) 2
N1 N -.3800(6) .3062(4) .1283(2) .040(2) 0
N2 N -.2170(6) .0024(4) .1233(2) .045(2) 0
N3 N .1658(6) .6080(4) .1933(2) .042(2) 0
C11 C -.3734(7) .3925(5) .1489(2) .038(2) 0
C21 C -.2944(7) .4752(4) .1242(2) .034(2) 0
C31 C -.2720(8) .5738(5) .1346(2) .046(2) 0
C41 C -.1955(9) .6367(5) .1058(3) .053(2) 0
C51 C -.1462(9) .6009(6) .0661(3) .056(3) 0
C61 C -.1666(8) .4996(5) .0551(2) .044(2) 0
C71 C -.2423(7) .4402(4) .0850(2) .035(2) 0
C12 C -.0568(7) -.0049(4) .1099(2) .037(2) 0
C22 C -.0514(7) -.0607(4) .0678(2) .033(2) 0
C32 C .0924(8) -.0860(5) .0457(2) .045(2) 0
C42 C .0647(9) -.1372(6) .0073(2) .052(2) 0
C52 C -.0990(10) -.1644(5) -.0091(2) .052(2) 0
C62 C -.2443(9) -.1403(5) .0125(2) .046(2) 0
C72 C -.2124(7) -.0896(4) .0510(2) .036(2) 0
C13 C .1602(7) .5207(4) .1718(2) .034(2) 0
C23 C .2305(7) .5246(4) .1285(2) .036(2) 0
C33 C .2415(8) .4506(5) .0972(2) .041(2) 0
C43 C .3067(8) .4744(6) .0580(2) .049(2) 0
C53 C .3606(9) .5710(6) .0491(2) .053(3) 0
C63 C .3454(8) .6447(6) .0792(2) .052(2) 0
C73 C .2815(7) .6203(5) .1191(2) .039(2) 0
H31 H -.2857 .6042 .1621 .0677 0
H41 H -.1860 .7019 .1177 .0677 0
H51 H -.0838 .6391 .0465 .0677 0
H61 H -.1407 .4773 .0268 .0677 0
H32 H .2060 -.0703 .0582 .0677 0
H42 H .1671 -.1590 -.0050 .0677 0
H52 H -.0896 -.2212 -.0273 .0677 0
H62 H -.3578 -.1571 -.0002 .0677 0
H33 H .2124 .3855 .1062 .0677 0
H43 H .3090 .4212 .0376 .0677 0
H53 H .4084 .5848 .0220 .0677 0
H63 H .3916 .7099 .0765 .0677 0
HW21 H .1208 .3187 .1625 .1394 0
HW11 H .2612 -.1004 .1739 .1394 0
HW31 H .4829 .1896 .1356 .1394 0
HW51 H .0254 .1626 .2770 .1394 0
HW41 H .4495 .2825 .1979 .1394 0
HW22 H -.0261 .2531 .1430 .1394 0
HW32 H .4036 .0953 .1207 .1394 0
HW42 H .3743 .3133 .2382 .1394 0
HW52 H .1391 .2482 .2759 .1394 0
HW71 H .4420 .0185 .2717 .1394 0
HW72 H .4857 .1300 .2651 .1394 0
HW61 H .0170 -.0397 .2620 .1394 0
HW81 H -.1806 .0532 .1800 .1394 0
